data_2100840
loop_
_publ_author_name
'McMullan, R. K.'
'Kvick, \%A.'
'Popelier, P.'

_publ_section_title
;
 Structures of cubic and orthorhombic phases of acetylene by
 single-crystal neutron diffraction
;
_journal_issue 5
_journal_name_full 'Acta Crystallographica Section B'
_journal_page_first 726
_journal_page_last 731
_journal_paper_doi 10.1107/S0108768192004774
_journal_volume 48
_journal_year 1992
_chemical_formula_sum 'C2 H2'
_chemical_formula_weight 26
_symmetry_cell_setting cubic
_symmetry_space_group_name_Hall '-P 2ac 2ab 3'
_symmetry_space_group_name_H-M 'P a -3'
_cell_angle_alpha 90
_cell_angle_beta 90
_cell_angle_gamma 90
_cell_formula_units_Z 4
_cell_length_a 6.0940(8)
_cell_length_b 6.0940(8)
_cell_length_c 6.0940(8)
_cell_volume 226.31(5)
_diffrn_radiation_probe neutron
_diffrn_radiation_type neutron
_diffrn_radiation_wavelength 1.0402
_exptl_absorpt_coefficient_mu 0.146
_exptl_crystal_density_diffrn 0.7643(3)
_exptl_crystal_F_000 23
_cod_data_source_file cr0402.cif
_cod_data_source_block cr0402a
_cod_original_cell_volume 226.31(9)
_cod_database_code 2100840

loop_
_atom_site_label
_atom_site_fract_x
_atom_site_fract_y
_atom_site_fract_z
C .0562(2) .0562(2) .0562(2)
H .1524(6) .1524(6) .1524(6)

loop_
_geom_bond_atom_site_label_1
_geom_bond_atom_site_label_2
_geom_bond_distance
C C 1.186(4)
C H 1.016(8)
